data_7061168
loop_
_publ_author_name
'\,Senkuytu, Elif'
'Akba\,s, Nadide'
'Y\?ild\?ir\?im, Tuba'
'\,Cift\,ci, G\"on\"ul Yenilmez'

_publ_section_title
;
 Synthesis, characterization and cytotoxic activity studies on cancer cell
 lines of new paraben-decorated monospiro-cyclotriphosphazenes
;
_journal_issue 5
_journal_name_full 'New Journal of Chemistry'
_journal_page_first 2453
_journal_page_last 2464
_journal_paper_doi 10.1039/D1NJ04585G
_journal_volume 46
_journal_year 2022
_chemical_formula_moiety 'C44 H36 N3 O14 P3'
_chemical_formula_sum 'C44 H36 N3 O14 P3'
_chemical_formula_weight 923.67
_space_group_crystal_system monoclinic
_space_group_IT_number 14
_space_group_name_Hall '-P 2ybc'
_space_group_name_H-M_alt 'P 1 21/c 1'
_atom_sites_solution_hydrogens geom
_atom_sites_solution_primary dual
_audit_creation_date 2021-08-18
_audit_creation_method
;
Olex2 1.2
(compiled 2018.05.29 svn.r3508 for OlexSys, GUI svn.r5506)
;
_audit_update_record
;
2021-08-18 deposited with the CCDC.	2021-12-23 downloaded from the CCDC.
;
_cell_angle_alpha 90
_cell_angle_beta 90.321(3)
_cell_angle_gamma 90
_cell_formula_units_Z 4
_cell_length_a 8.6664(5)
_cell_length_b 22.8800(12)
_cell_length_c 21.5111(11)
_cell_measurement_reflns_used 8592
_cell_measurement_temperature 296(2)
_cell_measurement_theta_max 25.88
_cell_measurement_theta_min 2.51
_cell_volume 4265.3(4)
_computing_molecular_graphics 'Olex2 (Dolomanov et al., 2009)'
_computing_publication_material 'Olex2 (Dolomanov et al., 2009)'
_computing_structure_refinement 'ShelXL (Sheldrick, 2015)'
_computing_structure_solution 'ShelXT (Sheldrick, 2015)'
_diffrn_ambient_temperature 296.15
_diffrn_detector_area_resol_mean 8.3333
_diffrn_measured_fraction_theta_full 0.982
_diffrn_measured_fraction_theta_max 0.982
_diffrn_measurement_device_type 'Bruker APEX II'
_diffrn_measurement_method '\f and \w scans'
_diffrn_radiation_type MoK\a
_diffrn_radiation_wavelength 0.71073
_diffrn_reflns_av_R_equivalents 0.0418
_diffrn_reflns_av_unetI/netI 0.0359
_diffrn_reflns_Laue_measured_fraction_full 0.982
_diffrn_reflns_Laue_measured_fraction_max 0.982
_diffrn_reflns_limit_h_max 10
_diffrn_reflns_limit_h_min -10
_diffrn_reflns_limit_k_max 24
_diffrn_reflns_limit_k_min -27
_diffrn_reflns_limit_l_max 25
_diffrn_reflns_limit_l_min -25
_diffrn_reflns_number 31960
_diffrn_reflns_point_group_measured_fraction_full 0.982
_diffrn_reflns_point_group_measured_fraction_max 0.982
_diffrn_reflns_theta_full 25.027
_diffrn_reflns_theta_max 25.027
_diffrn_reflns_theta_min 1.780
_exptl_absorpt_coefficient_mu 0.213
_exptl_absorpt_correction_T_max 0.963
_exptl_absorpt_correction_T_min 0.949
_exptl_absorpt_correction_type multi-scan
_exptl_crystal_colour colourless
_exptl_crystal_colour_primary colourless
_exptl_crystal_density_diffrn 1.438
_exptl_crystal_description Block
_exptl_crystal_F_000 1912
_exptl_crystal_size_max 0.271
_exptl_crystal_size_mid 0.203
_exptl_crystal_size_min 0.178
_refine_diff_density_max 1.381
_refine_diff_density_min -0.742
_refine_diff_density_rms 0.067
_refine_ls_extinction_method none
_refine_ls_goodness_of_fit_ref 1.038
_refine_ls_hydrogen_treatment constr
_refine_ls_matrix_type full
_refine_ls_number_parameters 581
_refine_ls_number_reflns 7411
_refine_ls_number_restraints 27
_refine_ls_restrained_S_all 1.067
_refine_ls_R_factor_all 0.0780
_refine_ls_R_factor_gt 0.0617
_refine_ls_shift/su_max 0.001
_refine_ls_shift/su_mean 0.000
_refine_ls_structure_factor_coef Fsqd
_refine_ls_weighting_details 'w=1/[\s^2^(Fo^2^)+(0.0887P)^2^+5.7101P] where P=(Fo^2^+2Fc^2^)/3'
_refine_ls_weighting_scheme calc
_refine_ls_wR_factor_gt 0.1669
_refine_ls_wR_factor_ref 0.1801
_reflns_Friedel_coverage 0.000
_reflns_number_gt 5841
_reflns_number_total 7411
_reflns_threshold_expression 'I > 2\s(I)'
_cod_data_source_file d1nj04585g2.cif
_cod_data_source_block 17gtu174_bp17es_03_a_0m
_cod_depositor_comments 'Adding full bibliography for 7061168.cif.'
_cod_database_code 7061168
_shelx_shelxl_version_number 2018/3
_shelx_space_group_comment
;
The symmetry employed for this shelxl refinement is uniquely defined
by the following loop, which should always be used as a source of
symmetry information in preference to the above space-group names.
They are only intended as comments.
;
_shelx_estimated_absorpt_t_max 0.963
_shelx_estimated_absorpt_t_min 0.945
_olex2_refinement_description
;
1. Fixed Uiso
 At 1.2 times of:
  All C(H) groups
 At 1.5 times of:
  All C(H,H,H) groups
2. Restrained distances
 O12-C44 = O14-C36
 1.4 with sigma of 0.02
 O14-C36
 1.2 with sigma of 0.02
3. Uiso/Uaniso restraints and constraints
C35 \\sim O14: within 2A with sigma of 0.01 and sigma for terminal atoms of 0.02
C35 \\sim C32: within 2A with sigma of 0.01 and sigma for terminal atoms of 0.02
C36 \\sim O14: within 2A with sigma of 0.001 and sigma for terminal atoms of
0.002
4. Rigid body (RIGU) restrains
 O14, C36, O12, C44
 with sigma for 1-2 distances of 0.004 and sigma for 1-3 distances of 0.004
5.a Aromatic/amide H refined with riding coordinates:
 C11(H11), C2(H2), C18(H18), C23(H23), C5(H5), C25(H25), C26(H26), C8(H8),
 C38(H38), C22(H22), C17(H17), C4(H4), C3(H3), C9(H9), C15(H15), C42(H42),
 C14(H14), C39(H39), C10(H10), C41(H41), C30(H30), C34(H34), C31(H31), C33(H33)
5.b Idealised Me refined as rotating group:
 C28(H28A,H28B,H28C), C20(H20A,H20B,H20C), C44(H44A,H44B,H44C), C36(H36A,H36B,
 H36C)
;
_olex2_submission_special_instructions 'No special instructions were received'

loop_
_space_group_symop_operation_xyz
'x, y, z'
'-x, y+1/2, -z+1/2'
'-x, -y, -z'
'x, -y-1/2, z-1/2'

loop_
_atom_site_label
_atom_site_type_symbol
_atom_site_fract_x
_atom_site_fract_y
_atom_site_fract_z
_atom_site_U_iso_or_equiv
_atom_site_adp_type
_atom_site_occupancy
_atom_site_site_symmetry_order
_atom_site_calc_flag
_atom_site_refinement_flags_posn
_atom_site_refinement_flags_adp
_atom_site_refinement_flags_occupancy
_atom_site_disorder_assembly
_atom_site_disorder_group
P2 P 0.40391(10) 0.71836(4) 0.13355(4) 0.0346(2) Uani 1 1 d . . . . .
P1 P 0.25122(10) 0.74406(4) 0.24220(4) 0.0327(2) Uani 1 1 d . . . . .
P3 P 0.11105(10) 0.76916(4) 0.12981(4) 0.0343(2) Uani 1 1 d . . . . .
O2 O 0.2939(3) 0.79654(9) 0.28706(9) 0.0388(6) Uani 1 1 d . . . . .
O5 O -0.0408(3) 0.74190(10) 0.10090(11) 0.0444(6) Uani 1 1 d . . . . .
O1 O 0.2036(3) 0.69407(9) 0.28881(10) 0.0414(6) Uani 1 1 d . . . . .
O3 O 0.4462(3) 0.65546(10) 0.10944(11) 0.0451(6) Uani 1 1 d . . . . .
O4 O 0.5587(3) 0.74564(10) 0.10834(12) 0.0459(6) Uani 1 1 d . . . . .
O6 O 0.0731(3) 0.83219(10) 0.10447(11) 0.0465(6) Uani 1 1 d . . . . .
N3 N 0.1090(3) 0.76663(12) 0.20299(12) 0.0368(6) Uani 1 1 d . . . . .
N2 N 0.2595(3) 0.74368(13) 0.09767(12) 0.0409(7) Uani 1 1 d . . . . .
O9 O 0.0922(4) 0.42178(13) 0.16834(14) 0.0676(8) Uani 1 1 d . . . . .
N1 N 0.3959(3) 0.72024(12) 0.20653(12) 0.0386(7) Uani 1 1 d . . . . .
O8 O -0.3626(3) 0.49890(12) 0.07466(15) 0.0647(8) Uani 1 1 d . . . . .
O10 O -0.0013(4) 0.43825(15) 0.07427(15) 0.0819(10) Uani 1 1 d . . . . .
O7 O -0.2970(4) 0.49030(14) 0.17434(17) 0.0825(10) Uani 1 1 d . . . . .
C37 C 0.6082(4) 0.80328(15) 0.11809(16) 0.0397(8) Uani 1 1 d . . . . .
C7 C 0.1717(4) 0.73420(14) 0.39202(14) 0.0361(7) Uani 1 1 d . . . . .
C1 C 0.3863(4) 0.78955(14) 0.34035(14) 0.0365(7) Uani 1 1 d . . . . .
C13 C -0.0938(4) 0.68481(15) 0.10889(16) 0.0403(8) Uani 1 1 d . . . . .
C6 C 0.3258(4) 0.76165(15) 0.39209(14) 0.0367(8) Uani 1 1 d . . . . .
C12 C 0.1110(4) 0.70406(14) 0.34159(14) 0.0369(7) Uani 1 1 d . . . . .
C24 C 0.1748(4) 0.50664(16) 0.11766(17) 0.0438(8) Uani 1 1 d . . . . .
C21 C 0.3470(4) 0.60732(14) 0.11432(16) 0.0396(8) Uani 1 1 d . . . . .
C29 C 0.1690(4) 0.88098(15) 0.11009(17) 0.0443(8) Uani 1 1 d . . . . .
C11 C -0.0325(5) 0.67811(17) 0.34261(18) 0.0506(9) Uani 1 1 d . . . . .
H11 H -0.070311 0.658832 0.307647 0.061 Uiso 1 1 calc R . . . .
C2 C 0.5298(5) 0.81567(16) 0.34113(17) 0.0475(9) Uani 1 1 d . . . . .
H2 H 0.567709 0.833729 0.305633 0.057 Uiso 1 1 calc R . . . .
C18 C -0.1247(4) 0.65291(17) 0.05673(17) 0.0477(9) Uani 1 1 d . . . . .
H18 H -0.100314 0.667877 0.017801 0.057 Uiso 1 1 calc R . . . .
C27 C 0.0792(5) 0.45289(17) 0.11669(18) 0.0507(9) Uani 1 1 d . . . . .
C16 C -0.2248(4) 0.57554(16) 0.11940(18) 0.0474(9) Uani 1 1 d . . . . .
C40 C 0.7361(5) 0.91228(17) 0.13058(18) 0.0524(10) Uani 1 1 d . . . . .
O12 O 0.8780(5) 0.97989(17) 0.18808(19) 0.1029(13) Uani 1 1 d D U . . .
C23 C 0.2650(5) 0.52285(17) 0.16853(18) 0.0522(10) Uani 1 1 d . . . . .
H23 H 0.265953 0.499647 0.204023 0.063 Uiso 1 1 calc R . . . .
C5 C 0.4177(4) 0.76255(18) 0.44578(16) 0.0481(9) Uani 1 1 d . . . . .
H5 H 0.381093 0.744796 0.481689 0.058 Uiso 1 1 calc R . . . .
C25 C 0.1717(5) 0.54229(17) 0.06587(17) 0.0514(9) Uani 1 1 d . . . . .
H25 H 0.111435 0.531956 0.031697 0.062 Uiso 1 1 calc R . . . .
C26 C 0.2568(5) 0.59277(17) 0.06437(17) 0.0500(9) Uani 1 1 d . . . . .
H26 H 0.253212 0.616921 0.029617 0.060 Uiso 1 1 calc R . . . .
C8 C 0.0798(4) 0.73627(18) 0.44552(17) 0.0482(9) Uani 1 1 d . . . . .
H8 H 0.116168 0.755993 0.480442 0.058 Uiso 1 1 calc R . . . .
C38 C 0.6728(5) 0.81895(18) 0.17395(17) 0.0530(10) Uani 1 1 d . . . . .
H38 H 0.674588 0.792932 0.207160 0.064 Uiso 1 1 calc R . . . .
C19 C -0.2964(5) 0.51732(18) 0.1267(2) 0.0556(10) Uani 1 1 d . . . . .
C22 C 0.3529(5) 0.57308(17) 0.16671(17) 0.0503(9) Uani 1 1 d . . . . .
H22 H 0.414983 0.583542 0.200314 0.060 Uiso 1 1 calc R . . . .
C17 C -0.1916(5) 0.59876(17) 0.06162(18) 0.0514(9) Uani 1 1 d . . . . .
H17 H -0.214707 0.577544 0.025890 0.062 Uiso 1 1 calc R . . . .
C4 C 0.5594(5) 0.7887(2) 0.44715(18) 0.0579(11) Uani 1 1 d . . . . .
H4 H 0.617154 0.788699 0.483718 0.070 Uiso 1 1 calc R . . . .
C3 C 0.6164(5) 0.81470(19) 0.39518(19) 0.0570(10) Uani 1 1 d . . . . .
H3 H 0.713699 0.831828 0.396089 0.068 Uiso 1 1 calc R . . . .
C9 C -0.0617(5) 0.7101(2) 0.44758(19) 0.0578(10) Uani 1 1 d . . . . .
H9 H -0.119713 0.711695 0.483785 0.069 Uiso 1 1 calc R . . . .
C15 C -0.1931(5) 0.60907(19) 0.17180(19) 0.0603(11) Uani 1 1 d . . . . .
H15 H -0.215152 0.594075 0.210943 0.072 Uiso 1 1 calc R . . . .
C42 C 0.6057(5) 0.84046(18) 0.06864(18) 0.0594(11) Uani 1 1 d . . . . .
H42 H 0.561233 0.829016 0.031132 0.071 Uiso 1 1 calc R . . . .
C14 C -0.1302(5) 0.66373(19) 0.16693(18) 0.0579(11) Uani 1 1 d . . . . .
H14 H -0.112214 0.686239 0.202236 0.069 Uiso 1 1 calc R . . . .
C39 C 0.7349(5) 0.87403(19) 0.17982(18) 0.0573(11) Uani 1 1 d . . . . .
H39 H 0.776829 0.885566 0.217768 0.069 Uiso 1 1 calc R . . . .
C10 C -0.1190(5) 0.6810(2) 0.3959(2) 0.0627(11) Uani 1 1 d . . . . .
H10 H -0.215769 0.663558 0.397216 0.075 Uiso 1 1 calc R . . . .
O11 O 0.8179(7) 1.00294(18) 0.0925(2) 0.1287(18) Uani 1 1 d . . . . .
C43 C 0.8092(6) 0.9706(2) 0.1348(2) 0.0680(12) Uani 1 1 d . . . . .
C41 C 0.6696(6) 0.8949(2) 0.0749(2) 0.0693(13) Uani 1 1 d . . . . .
H41 H 0.668354 0.920504 0.041302 0.083 Uiso 1 1 calc R . . . .
C30 C 0.2282(6) 0.8992(2) 0.1648(2) 0.0718(14) Uani 1 1 d . . . . .
H30 H 0.213071 0.877221 0.200583 0.086 Uiso 1 1 calc R . . . .
C34 C 0.1940(7) 0.9119(2) 0.0571(2) 0.0817(16) Uani 1 1 d . . . . .
H34 H 0.154734 0.898782 0.019242 0.098 Uiso 1 1 calc R . . . .
C32 C 0.3351(6) 0.9829(2) 0.1157(3) 0.0792(14) Uani 1 1 d . U . . .
C28 C -0.0118(6) 0.3729(2) 0.1736(2) 0.0811(15) Uani 1 1 d . . . . .
H28A H 0.001474 0.347330 0.138684 0.122 Uiso 1 1 calc GR . . . .
H28B H -0.116236 0.386841 0.174421 0.122 Uiso 1 1 calc GR . . . .
H28C H 0.010148 0.351950 0.211331 0.122 Uiso 1 1 calc GR . . . .
O13 O 0.4514(8) 1.0666(2) 0.0714(3) 0.158(2) Uani 1 1 d . . . . .
O14 O 0.4595(8) 1.0564(2) 0.1679(3) 0.173(2) Uani 1 1 d D U . . .
C20 C -0.4361(6) 0.4426(2) 0.0774(3) 0.0833(15) Uani 1 1 d . . . . .
H20A H -0.492272 0.435835 0.039468 0.125 Uiso 1 1 calc GR . . . .
H20B H -0.505849 0.441644 0.111846 0.125 Uiso 1 1 calc GR . . . .
H20C H -0.359093 0.412823 0.082584 0.125 Uiso 1 1 calc GR . . . .
C31 C 0.3109(7) 0.9502(2) 0.1675(3) 0.0829(15) Uani 1 1 d . . . . .
H31 H 0.351020 0.962692 0.205422 0.099 Uiso 1 1 calc R . . . .
C33 C 0.2785(8) 0.9628(2) 0.0603(3) 0.103(2) Uani 1 1 d . . . . .
H33 H 0.297324 0.983851 0.024089 0.123 Uiso 1 1 calc R . . . .
C35 C 0.4183(10) 1.0390(3) 0.1153(5) 0.125(2) Uani 1 1 d . U . . .
C44 C 0.9621(9) 1.0332(3) 0.1957(4) 0.143(3) Uani 1 1 d D U . . .
H44A H 1.021408 1.040705 0.158957 0.215 Uiso 1 1 calc GR . . . .
H44B H 1.030110 1.029926 0.230862 0.215 Uiso 1 1 calc GR . . . .
H44C H 0.891166 1.064816 0.202254 0.215 Uiso 1 1 calc GR . . . .
C36 C 0.5354(12) 1.1129(3) 0.1590(4) 0.177(2) Uani 1 1 d D U . . .
H36A H 0.631599 1.113351 0.181400 0.266 Uiso 1 1 calc GR . . . .
H36B H 0.470062 1.143541 0.174344 0.266 Uiso 1 1 calc GR . . . .
H36C H 0.554420 1.118997 0.115589 0.266 Uiso 1 1 calc GR . . . .

loop_
_atom_site_aniso_label
_atom_site_aniso_U_11
_atom_site_aniso_U_22
_atom_site_aniso_U_33
_atom_site_aniso_U_23
_atom_site_aniso_U_13
_atom_site_aniso_U_12
P2 0.0390(5) 0.0342(5) 0.0306(4) -0.0043(3) 0.0061(4) 0.0010(4)
P1 0.0432(5) 0.0305(4) 0.0245(4) -0.0003(3) 0.0020(4) 0.0047(3)
P3 0.0400(5) 0.0339(5) 0.0291(4) 0.0016(3) -0.0017(4) 0.0021(3)
O2 0.0590(15) 0.0316(12) 0.0256(11) -0.0005(9) -0.0045(10) 0.0045(10)
O5 0.0486(15) 0.0419(13) 0.0426(13) 0.0064(10) -0.0122(11) -0.0028(11)
O1 0.0623(16) 0.0316(12) 0.0304(12) 0.0012(9) 0.0096(11) 0.0037(11)
O3 0.0459(14) 0.0388(13) 0.0506(14) -0.0111(11) 0.0140(12) -0.0001(11)
O4 0.0442(14) 0.0420(14) 0.0517(15) -0.0097(11) 0.0154(12) -0.0055(11)
O6 0.0530(15) 0.0382(13) 0.0483(14) 0.0080(11) -0.0092(12) 0.0006(11)
N3 0.0405(16) 0.0396(15) 0.0304(14) -0.0019(11) 0.0046(12) 0.0077(12)
N2 0.0487(18) 0.0486(17) 0.0255(14) -0.0011(12) 0.0046(12) 0.0050(14)
O9 0.075(2) 0.0647(19) 0.0625(18) 0.0084(15) -0.0045(16) -0.0279(16)
N1 0.0400(16) 0.0441(16) 0.0317(15) 0.0006(12) 0.0007(12) 0.0091(12)
O8 0.0652(19) 0.0512(17) 0.078(2) -0.0032(14) 0.0013(16) -0.0129(14)
O10 0.097(3) 0.085(2) 0.0635(19) -0.0042(17) -0.0162(18) -0.039(2)
O7 0.101(3) 0.063(2) 0.083(2) 0.0227(18) -0.004(2) -0.0169(18)
C37 0.0363(18) 0.0413(19) 0.0415(19) -0.0074(15) 0.0090(15) -0.0026(14)
C7 0.0401(19) 0.0404(18) 0.0277(16) 0.0034(13) 0.0013(14) 0.0123(14)
C1 0.046(2) 0.0362(17) 0.0277(16) -0.0033(13) -0.0024(14) 0.0092(15)
C13 0.0353(18) 0.0434(19) 0.0420(19) 0.0049(15) -0.0069(15) -0.0002(15)
C6 0.0405(19) 0.0422(19) 0.0276(16) 0.0005(13) 0.0025(14) 0.0123(15)
C12 0.048(2) 0.0333(17) 0.0293(16) 0.0051(13) 0.0054(14) 0.0064(15)
C24 0.042(2) 0.045(2) 0.045(2) -0.0055(16) 0.0040(16) 0.0006(16)
C21 0.0418(19) 0.0343(17) 0.0429(19) -0.0086(15) 0.0077(16) 0.0035(14)
C29 0.053(2) 0.0316(18) 0.048(2) 0.0058(15) 0.0016(17) 0.0021(15)
C11 0.061(3) 0.047(2) 0.044(2) 0.0010(16) 0.0016(19) -0.0073(18)
C2 0.054(2) 0.048(2) 0.041(2) -0.0002(16) 0.0070(17) -0.0016(17)
C18 0.052(2) 0.054(2) 0.0372(19) 0.0037(16) 0.0040(17) -0.0033(18)
C27 0.052(2) 0.052(2) 0.049(2) -0.0061(18) 0.0046(19) -0.0044(18)
C16 0.040(2) 0.048(2) 0.055(2) 0.0060(17) -0.0036(17) -0.0003(16)
C40 0.053(2) 0.051(2) 0.053(2) -0.0057(18) 0.0033(19) -0.0065(18)
O12 0.120(3) 0.093(3) 0.096(3) -0.029(2) 0.010(2) -0.057(2)
C23 0.061(2) 0.052(2) 0.043(2) 0.0040(17) 0.0001(18) -0.0082(19)
C5 0.048(2) 0.067(2) 0.0299(18) 0.0083(16) -0.0027(16) 0.0065(18)
C25 0.058(2) 0.051(2) 0.045(2) -0.0039(17) -0.0088(18) -0.0024(18)
C26 0.063(2) 0.046(2) 0.041(2) 0.0021(16) 0.0000(18) 0.0016(18)
C8 0.049(2) 0.064(2) 0.0324(19) -0.0009(16) 0.0041(16) 0.0063(18)
C38 0.066(3) 0.055(2) 0.038(2) 0.0045(17) -0.0002(18) -0.008(2)
C19 0.046(2) 0.050(2) 0.071(3) 0.007(2) 0.003(2) -0.0002(18)
C22 0.057(2) 0.056(2) 0.0382(19) -0.0059(17) -0.0025(17) -0.0073(19)
C17 0.052(2) 0.052(2) 0.050(2) -0.0098(18) 0.0004(18) -0.0040(18)
C4 0.048(2) 0.084(3) 0.041(2) 0.006(2) -0.0140(18) 0.003(2)
C3 0.048(2) 0.069(3) 0.054(2) -0.003(2) -0.0035(19) -0.005(2)
C9 0.053(2) 0.077(3) 0.044(2) -0.001(2) 0.0143(19) 0.001(2)
C15 0.071(3) 0.064(3) 0.046(2) 0.0175(19) -0.009(2) -0.013(2)
C42 0.081(3) 0.054(2) 0.043(2) -0.0010(18) -0.015(2) -0.013(2)
C14 0.072(3) 0.062(3) 0.040(2) 0.0054(18) -0.0093(19) -0.017(2)
C39 0.069(3) 0.065(3) 0.038(2) -0.0047(18) -0.0029(19) -0.017(2)
C10 0.050(2) 0.076(3) 0.062(3) 0.003(2) 0.009(2) -0.011(2)
O11 0.191(5) 0.074(3) 0.121(3) 0.031(3) -0.028(3) -0.059(3)
C43 0.077(3) 0.055(3) 0.072(3) -0.006(2) 0.006(3) -0.017(2)
C41 0.095(4) 0.059(3) 0.054(2) 0.015(2) -0.017(2) -0.014(2)
C30 0.109(4) 0.056(3) 0.051(2) 0.007(2) -0.006(2) -0.023(3)
C34 0.136(5) 0.057(3) 0.053(3) 0.009(2) 0.004(3) -0.019(3)
C32 0.088(3) 0.046(2) 0.104(4) -0.005(3) 0.029(3) -0.016(2)
C28 0.084(4) 0.076(3) 0.083(3) 0.011(3) 0.003(3) -0.037(3)
O13 0.227(6) 0.089(3) 0.160(5) -0.005(3) 0.062(4) -0.086(4)
O14 0.229(5) 0.117(3) 0.172(4) -0.015(3) 0.012(4) -0.103(3)
C20 0.081(3) 0.057(3) 0.113(4) -0.011(3) 0.017(3) -0.018(3)
C31 0.111(4) 0.062(3) 0.076(3) -0.009(3) -0.005(3) -0.028(3)
C33 0.174(7) 0.060(3) 0.075(4) 0.009(3) 0.029(4) -0.035(4)
C35 0.143(5) 0.069(3) 0.163(5) -0.031(4) 0.037(5) -0.043(3)
C44 0.142(6) 0.100(5) 0.188(8) -0.042(5) 0.024(6) -0.064(5)
C36 0.232(5) 0.122(4) 0.178(5) -0.016(3) 0.005(4) -0.100(4)

loop_
_atom_type_symbol
_atom_type_description
_atom_type_scat_dispersion_real
_atom_type_scat_dispersion_imag
_atom_type_scat_source
C C 0.0033 0.0016 'International Tables Vol C Tables 4.2.6.8 and 6.1.1.4'
H H 0.0000 0.0000 'International Tables Vol C Tables 4.2.6.8 and 6.1.1.4'
N N 0.0061 0.0033 'International Tables Vol C Tables 4.2.6.8 and 6.1.1.4'
O O 0.0106 0.0060 'International Tables Vol C Tables 4.2.6.8 and 6.1.1.4'
P P 0.1023 0.0942 'International Tables Vol C Tables 4.2.6.8 and 6.1.1.4'

loop_
_geom_angle_atom_site_label_1
_geom_angle_atom_site_label_2
_geom_angle_atom_site_label_3
_geom_angle
_geom_angle_site_symmetry_1
_geom_angle_site_symmetry_3
_geom_angle_publ_flag
O3 P2 O4 92.77(13) . . ?
O3 P2 N2 111.11(15) . . ?
N2 P2 O4 111.11(15) . . ?
N1 P2 O3 111.46(14) . . ?
N1 P2 O4 112.01(15) . . ?
N1 P2 N2 116.05(15) . . ?
O1 P1 O2 102.91(12) . . ?
N3 P1 O2 104.88(13) . . ?
N3 P1 O1 111.76(15) . . ?
N1 P1 O2 112.13(15) . . ?
N1 P1 O1 105.75(14) . . ?
N1 P1 N3 118.42(15) . . ?
O6 P3 O5 93.05(13) . . ?
O6 P3 N2 110.88(15) . . ?
N3 P3 O5 111.38(15) . . ?
N3 P3 O6 112.07(14) . . ?
N3 P3 N2 116.01(15) . . ?
N2 P3 O5 111.19(15) . . ?
C1 O2 P1 122.8(2) . . ?
C13 O5 P3 126.5(2) . . ?
C12 O1 P1 123.1(2) . . ?
C21 O3 P2 123.4(2) . . ?
C37 O4 P2 125.5(2) . . ?
C29 O6 P3 125.3(2) . . ?
P3 N3 P1 122.23(18) . . ?
P3 N2 P2 124.66(18) . . ?
C27 O9 C28 115.7(3) . . ?
P1 N1 P2 122.49(17) . . ?
C19 O8 C20 116.2(4) . . ?
C38 C37 O4 120.0(3) . . ?
C42 C37 O4 117.8(3) . . ?
C42 C37 C38 121.7(3) . . ?
C12 C7 C6 123.5(3) . . ?
C12 C7 C8 116.3(3) . . ?
C8 C7 C6 120.2(3) . . ?
C6 C1 O2 119.4(3) . . ?
C2 C1 O2 118.1(3) . . ?
C2 C1 C6 122.2(3) . . ?
C18 C13 O5 117.6(3) . . ?
C18 C13 C14 120.9(3) . . ?
C14 C13 O5 121.1(3) . . ?
C1 C6 C7 122.7(3) . . ?
C1 C6 C5 116.1(3) . . ?
C5 C6 C7 121.2(3) . . ?
C7 C12 O1 119.7(3) . . ?
C11 C12 O1 117.4(3) . . ?
C11 C12 C7 122.7(3) . . ?
C23 C24 C27 122.9(3) . . ?
C25 C24 C27 118.1(3) . . ?
C25 C24 C23 119.0(3) . . ?
C26 C21 O3 118.8(3) . . ?
C26 C21 C22 121.7(3) . . ?
C22 C21 O3 119.3(3) . . ?
C30 C29 O6 123.1(3) . . ?
C30 C29 C34 120.6(4) . . ?
C34 C29 O6 116.1(4) . . ?
C10 C11 C12 119.2(4) . . ?
C1 C2 C3 119.3(4) . . ?
C13 C18 C17 120.1(4) . . ?
O9 C27 C24 112.9(3) . . ?
O10 C27 O9 122.5(4) . . ?
O10 C27 C24 124.6(4) . . ?
C17 C16 C19 122.0(4) . . ?
C17 C16 C15 118.4(4) . . ?
C15 C16 C19 119.5(4) . . ?
C39 C40 C43 122.2(4) . . ?
C39 C40 C41 118.6(4) . . ?
C41 C40 C43 119.2(4) . . ?
C43 O12 C44 117.9(5) . . ?
C22 C23 C24 120.5(4) . . ?
C4 C5 C6 122.1(4) . . ?
C26 C25 C24 120.6(3) . . ?
C21 C26 C25 119.5(3) . . ?
C9 C8 C7 121.7(4) . . ?
C37 C38 C39 118.5(4) . . ?
O8 C19 C16 112.2(4) . . ?
O7 C19 O8 123.7(4) . . ?
O7 C19 C16 124.0(4) . . ?
C21 C22 C23 118.7(3) . . ?
C18 C17 C16 120.4(4) . . ?
C3 C4 C5 120.3(3) . . ?
C4 C3 C2 120.0(4) . . ?
C8 C9 C10 120.1(4) . . ?
C14 C15 C16 121.3(4) . . ?
C37 C42 C41 119.1(4) . . ?
C15 C14 C13 118.9(4) . . ?
C40 C39 C38 121.2(4) . . ?
C11 C10 C9 119.9(4) . . ?
O12 C43 C40 113.2(4) . . ?
O11 C43 C40 123.3(5) . . ?
O11 C43 O12 123.1(5) . . ?
C42 C41 C40 120.8(4) . . ?
C29 C30 C31 119.8(4) . . ?
C29 C34 C33 119.0(5) . . ?
C31 C32 C33 118.2(4) . . ?
C31 C32 C35 124.3(6) . . ?
C33 C32 C35 117.5(6) . . ?
C35 O14 C36 106.9(7) . . ?
C32 C31 C30 121.2(5) . . ?
C32 C33 C34 121.1(5) . . ?
O13 C35 C32 126.6(8) . . ?
O13 C35 O14 119.2(6) . . ?
O14 C35 C32 114.2(8) . . ?

loop_
_geom_bond_atom_site_label_1
_geom_bond_atom_site_label_2
_geom_bond_distance
_geom_bond_site_symmetry_2
_geom_bond_publ_flag
P2 O3 1.574(2) . ?
P2 O4 1.579(3) . ?
P2 N2 1.577(3) . ?
P2 N1 1.572(3) . ?
P1 O2 1.583(2) . ?
P1 O1 1.578(2) . ?
P1 N3 1.577(3) . ?
P1 N1 1.571(3) . ?
P3 O5 1.580(2) . ?
P3 O6 1.576(2) . ?
P3 N3 1.576(3) . ?
P3 N2 1.576(3) . ?
O2 C1 1.404(4) . ?
O5 C13 1.396(4) . ?
O1 C12 1.412(4) . ?
O3 C21 1.402(4) . ?
O4 C37 1.402(4) . ?
O6 C29 1.397(4) . ?
O9 C27 1.324(5) . ?
O9 C28 1.441(5) . ?
O8 C19 1.323(5) . ?
O8 C20 1.438(5) . ?
O10 C27 1.194(5) . ?
O7 C19 1.198(5) . ?
C37 C38 1.370(5) . ?
C37 C42 1.362(5) . ?
C7 C6 1.476(5) . ?
C7 C12 1.386(5) . ?
C7 C8 1.404(5) . ?
C1 C6 1.388(5) . ?
C1 C2 1.380(5) . ?
C13 C18 1.364(5) . ?
C13 C14 1.377(5) . ?
C6 C5 1.399(5) . ?
C12 C11 1.378(5) . ?
C24 C27 1.483(5) . ?
C24 C23 1.392(5) . ?
C24 C25 1.381(5) . ?
C21 C26 1.366(5) . ?
C21 C22 1.373(5) . ?
C29 C30 1.347(6) . ?
C29 C34 1.360(6) . ?
C11 C10 1.375(6) . ?
C2 C3 1.381(5) . ?
C18 C17 1.372(5) . ?
C16 C19 1.478(5) . ?
C16 C17 1.383(5) . ?
C16 C15 1.390(6) . ?
C40 C39 1.374(6) . ?
C40 C43 1.480(6) . ?
C40 C41 1.385(6) . ?
O12 C43 1.307(6) . ?
O12 C44 1.430(6) . ?
C23 C22 1.380(5) . ?
C5 C4 1.366(6) . ?
C25 C26 1.371(5) . ?
C8 C9 1.366(6) . ?
C38 C39 1.376(6) . ?
C4 C3 1.362(6) . ?
C9 C10 1.385(6) . ?
C15 C14 1.369(6) . ?
C42 C41 1.369(6) . ?
O11 C43 1.175(6) . ?
C30 C31 1.371(6) . ?
C34 C33 1.378(7) . ?
C32 C31 1.358(7) . ?
C32 C33 1.368(8) . ?
C32 C35 1.472(8) . ?
O13 C35 1.173(9) . ?
O14 C35 1.248(9) . ?
O14 C36 1.464(7) . ?
